data_2217706
loop_
_publ_author_name
'Jasinski, Jerry P.'
'Butcher, Ray J.'
'Yathirajan, H. S.'
'Narayana, B.'
'Sreevidya, T. V.'

_publ_section_title
;
 A second polymorph of \b-arteether
;
_journal_coeditor_code AT2510
_journal_issue 3
_journal_name_full 'Acta Crystallographica Section E'
_journal_page_first o585
_journal_page_last o586
_journal_paper_doi 10.1107/S1600536807062812
_journal_volume 64
_journal_year 2008
_chemical_formula_iupac 'C17 H28 O5'
_chemical_formula_moiety 'C17 H28 O5'
_chemical_formula_sum 'C17 H28 O5'
_chemical_formula_weight 312.39
_chemical_name_systematic
;
\b-Arteether
;
_space_group_IT_number 154
_symmetry_cell_setting trigonal
_symmetry_space_group_name_Hall 'P 32 2"'
_symmetry_space_group_name_H-M 'P 32 2 1'
_atom_sites_solution_hydrogens geom
_atom_sites_solution_primary direct
_atom_sites_solution_secondary difmap
_cell_angle_alpha 90.00
_cell_angle_beta 90.00
_cell_angle_gamma 120.00
_cell_formula_units_Z 6
_cell_length_a 10.0253(6)
_cell_length_b 10.0253(6)
_cell_length_c 28.628(3)
_cell_measurement_reflns_used 5075
_cell_measurement_temperature 103(2)
_cell_measurement_theta_max 29.99
_cell_measurement_theta_min 2.35
_cell_volume 2491.8(3)
_computing_cell_refinement 'APEX2 (Bruker, 2006)'
_computing_data_collection 'APEX2 (Bruker, 2006)'
_computing_data_reduction 'SAINT (Bruker, 2006)'
_computing_molecular_graphics 'SHELXTL (Sheldrick, 2008)'
_computing_publication_material 'SHELXTL (Sheldrick, 2008)'
_computing_structure_refinement 'SHELXL97 (Sheldrick, 2008)'
_computing_structure_solution 'SHELXS90 (Sheldrick, 2008)'
_diffrn_ambient_temperature 103(2)
_diffrn_measured_fraction_theta_full 0.997
_diffrn_measured_fraction_theta_max 0.968
_diffrn_measurement_device_type 'Bruker APEXII CCD area-detector'
_diffrn_measurement_method '\f and \w'
_diffrn_radiation_monochromator graphite
_diffrn_radiation_source 'fine-focus sealed tube'
_diffrn_radiation_type MoK\a
_diffrn_radiation_wavelength 0.71073
_diffrn_reflns_av_R_equivalents 0.0340
_diffrn_reflns_av_sigmaI/netI 0.0258
_diffrn_reflns_limit_h_max 14
_diffrn_reflns_limit_h_min -11
_diffrn_reflns_limit_k_max 14
_diffrn_reflns_limit_k_min -14
_diffrn_reflns_limit_l_max 39
_diffrn_reflns_limit_l_min -39
_diffrn_reflns_number 27842
_diffrn_reflns_theta_full 25.00
_diffrn_reflns_theta_max 30.75
_diffrn_reflns_theta_min 2.13
_diffrn_standards_number 0
_exptl_absorpt_coefficient_mu 0.090
_exptl_absorpt_correction_T_max 0.9839
_exptl_absorpt_correction_T_min 0.9630
_exptl_absorpt_correction_type multi-scan
_exptl_absorpt_process_details '(SADABS; Sheldrick, 1996)'
_exptl_crystal_colour colourless
_exptl_crystal_density_diffrn 1.249
_exptl_crystal_density_method 'not measured'
_exptl_crystal_description chunk
_exptl_crystal_F_000 1020
_exptl_crystal_size_max 0.42
_exptl_crystal_size_mid 0.22
_exptl_crystal_size_min 0.18
_refine_diff_density_max 0.375
_refine_diff_density_min -0.170
_refine_ls_abs_structure_details 'Flack (1983), 2049 Friedel pairs'
_refine_ls_extinction_method none
_refine_ls_goodness_of_fit_ref 1.045
_refine_ls_hydrogen_treatment constr
_refine_ls_matrix_type full
_refine_ls_number_parameters 203
_refine_ls_number_reflns 4935
_refine_ls_number_restraints 0
_refine_ls_restrained_S_all 1.045
_refine_ls_R_factor_all 0.0461
_refine_ls_R_factor_gt 0.0401
_refine_ls_shift/su_max 0.005
_refine_ls_shift/su_mean 0.001
_refine_ls_structure_factor_coef Fsqd
_refine_ls_weighting_details 'calc w=1/[\s^2^(Fo^2^)+(0.0551P)^2^+0.4841P] where P=(Fo^2^+2Fc^2^)/3'
_refine_ls_weighting_scheme calc
_refine_ls_wR_factor_gt 0.0972
_refine_ls_wR_factor_ref 0.1005
_reflns_number_gt 4517
_reflns_number_total 4935
_reflns_threshold_expression I>2\s(I)
_cod_data_source_file at2510.cif
_cod_data_source_block I
_cod_database_code 2217706
_cod_database_fobs_code 2217706

loop_
_symmetry_equiv_pos_as_xyz
'x, y, z'
'-y, x-y, z+2/3'
'-x+y, -x, z+1/3'
'y, x, -z'
'x-y, -y, -z+1/3'
'-x, -x+y, -z+2/3'

loop_
_atom_site_type_symbol
_atom_site_label
_atom_site_fract_x
_atom_site_fract_y
_atom_site_fract_z
_atom_site_U_iso_or_equiv
_atom_site_adp_type
_atom_site_calc_flag
_atom_site_refinement_flags
_atom_site_occupancy
O O1 0.71973(10) 0.35233(10) -0.03898(3) 0.01837(18) Uani d . 1
O O2 0.57224(11) 0.39122(11) 0.01212(3) 0.01993(19) Uani d . 1
O O3 0.47049(10) 0.15908(12) -0.05520(3) 0.0219(2) Uani d . 1
O O4 0.45576(11) 0.06611(11) -0.01350(3) 0.02042(19) Uani d . 1
O O5 0.60247(12) 0.45429(11) 0.09195(3) 0.02137(19) Uani d . 1
C C1 0.58206(14) 0.15089(14) 0.01942(4) 0.0169(2) Uani d . 1
C C2 0.50124(14) 0.12064(15) 0.06716(4) 0.0182(2) Uani d . 1
H H2A 0.4266 0.0075 0.0686 0.022 Uiso calc R 1
C C3 0.61370(16) 0.15728(16) 0.10811(4) 0.0222(3) Uani d . 1
H H3A 0.6848 0.2699 0.1097 0.027 Uiso calc R 1
H H3B 0.5550 0.1246 0.1377 0.027 Uiso calc R 1
C C4 0.70709(16) 0.07586(16) 0.10279(4) 0.0232(3) Uani d . 1
H H4A 0.7788 0.1028 0.1295 0.028 Uiso calc R 1
H H4B 0.6367 -0.0370 0.1031 0.028 Uiso calc R 1
C C5 0.79822(16) 0.12223(15) 0.05735(4) 0.0213(2) Uani d . 1
H H5A 0.8658 0.2368 0.0574 0.026 Uiso calc R 1
C C6 0.68604(15) 0.07809(14) 0.01577(4) 0.0185(2) Uani d . 1
H H6A 0.6163 -0.0360 0.0174 0.022 Uiso calc R 1
C C7 0.77196(15) 0.11190(16) -0.03110(4) 0.0221(3) Uani d . 1
H H7A 0.8677 0.2129 -0.0287 0.027 Uiso calc R 1
H H7B 0.8024 0.0330 -0.0361 0.027 Uiso calc R 1
C C8 0.68289(16) 0.11487(16) -0.07417(4) 0.0235(3) Uani d . 1
H H8A 0.5935 0.0104 -0.0791 0.028 Uiso calc R 1
H H8B 0.7505 0.1408 -0.1019 0.028 Uiso calc R 1
C C9 0.62470(15) 0.23007(15) -0.07075(4) 0.0204(2) Uani d . 1
C C10 0.66650(14) 0.32307(14) 0.00757(4) 0.0162(2) Uani d . 1
H H10A 0.7569 0.3776 0.0290 0.019 Uiso calc R 1
C C11 0.49721(16) 0.37047(16) 0.05576(4) 0.0204(3) Uani d . 1
H H11A 0.4239 0.4102 0.0527 0.024 Uiso calc R 1
C C12 0.40444(15) 0.20099(16) 0.06911(4) 0.0204(2) Uani d . 1
H H12A 0.3232 0.1506 0.0446 0.024 Uiso calc R 1
C C13 0.90173(19) 0.05086(19) 0.05316(6) 0.0329(3) Uani d . 1
H H13A 0.9584 0.0664 0.0824 0.049 Uiso calc R 1
H H13B 0.9748 0.1002 0.0275 0.049 Uiso calc R 1
H H13C 0.8382 -0.0597 0.0469 0.049 Uiso calc R 1
C C14 0.62461(17) 0.30416(18) -0.11675(4) 0.0270(3) Uani d . 1
H H14A 0.5651 0.3570 -0.1135 0.040 Uiso calc R 1
H H14B 0.5779 0.2247 -0.1409 0.040 Uiso calc R 1
H H14C 0.7308 0.3788 -0.1256 0.040 Uiso calc R 1
C C15 0.68313(17) 0.61729(15) 0.08415(5) 0.0241(3) Uani d . 1
H H15A 0.6102 0.6513 0.0743 0.029 Uiso calc R 1
H H15B 0.7612 0.6446 0.0593 0.029 Uiso calc R 1
C C16 0.7603(2) 0.69468(18) 0.12949(5) 0.0367(4) Uani d . 1
H H16A 0.8216 0.8063 0.1247 0.055 Uiso calc R 1
H H16B 0.8277 0.6557 0.1398 0.055 Uiso calc R 1
H H16C 0.6817 0.6722 0.1533 0.055 Uiso calc R 1
C C17 0.31881(17) 0.17746(18) 0.11531(5) 0.0279(3) Uani d . 1
H H17A 0.2512 0.2216 0.1130 0.042 Uiso calc R 1
H H17B 0.3935 0.2286 0.1405 0.042 Uiso calc R 1
H H17C 0.2569 0.0670 0.1220 0.042 Uiso calc R 1

loop_
_atom_site_aniso_label
_atom_site_aniso_U_11
_atom_site_aniso_U_22
_atom_site_aniso_U_33
_atom_site_aniso_U_12
_atom_site_aniso_U_13
_atom_site_aniso_U_23
O1 0.0161(4) 0.0163(4) 0.0141(4) 0.0017(3) 0.0008(3) -0.0006(3)
O2 0.0224(5) 0.0212(4) 0.0165(4) 0.0111(4) 0.0022(3) 0.0025(3)
O3 0.0158(4) 0.0247(5) 0.0149(4) 0.0025(4) -0.0014(3) 0.0020(3)
O4 0.0157(4) 0.0187(4) 0.0149(4) -0.0004(3) -0.0015(3) 0.0003(3)
O5 0.0256(5) 0.0165(4) 0.0181(4) 0.0076(4) -0.0010(4) -0.0004(3)
C1 0.0143(5) 0.0152(5) 0.0134(5) 0.0015(4) -0.0007(4) -0.0012(4)
C2 0.0159(5) 0.0161(5) 0.0150(5) 0.0024(5) 0.0003(4) 0.0006(4)
C3 0.0255(6) 0.0191(6) 0.0163(5) 0.0068(5) -0.0032(5) 0.0007(4)
C4 0.0220(6) 0.0184(6) 0.0217(6) 0.0046(5) -0.0041(5) 0.0046(5)
C5 0.0181(6) 0.0150(5) 0.0260(6) 0.0045(5) -0.0020(5) 0.0039(5)
C6 0.0168(6) 0.0124(5) 0.0208(5) 0.0031(4) 0.0015(4) 0.0007(4)
C7 0.0187(6) 0.0177(6) 0.0246(6) 0.0052(5) 0.0040(5) -0.0009(5)
C8 0.0209(6) 0.0209(6) 0.0200(6) 0.0040(5) 0.0019(5) -0.0044(5)
C9 0.0167(6) 0.0201(6) 0.0145(5) 0.0019(5) 0.0004(4) -0.0014(4)
C10 0.0158(5) 0.0142(5) 0.0142(5) 0.0041(4) -0.0009(4) 0.0001(4)
C11 0.0202(6) 0.0210(6) 0.0171(5) 0.0083(5) -0.0007(4) -0.0009(4)
C12 0.0175(5) 0.0218(6) 0.0164(5) 0.0058(5) 0.0007(4) -0.0004(5)
C13 0.0279(8) 0.0321(8) 0.0408(8) 0.0166(7) 0.0010(6) 0.0085(6)
C14 0.0254(7) 0.0309(7) 0.0147(5) 0.0066(6) -0.0010(5) 0.0006(5)
C15 0.0282(7) 0.0160(6) 0.0243(6) 0.0082(5) 0.0009(5) 0.0022(5)
C16 0.0504(10) 0.0186(7) 0.0300(7) 0.0090(7) -0.0053(7) -0.0018(6)
C17 0.0240(7) 0.0294(7) 0.0229(6) 0.0079(6) 0.0055(5) -0.0007(5)

loop_
_atom_type_symbol
_atom_type_description
_atom_type_scat_dispersion_real
_atom_type_scat_dispersion_imag
_atom_type_scat_source
C C 0.0033 0.0016 'International Tables Vol C Tables 4.2.6.8 and 6.1.1.4'
H H 0.0000 0.0000 'International Tables Vol C Tables 4.2.6.8 and 6.1.1.4'
O O 0.0106 0.0060 'International Tables Vol C Tables 4.2.6.8 and 6.1.1.4'

loop_
_geom_angle_atom_site_label_1
_geom_angle_atom_site_label_2
_geom_angle_atom_site_label_3
_geom_angle
C10 O1 C9 113.55(9)
C11 O2 C10 116.17(9)
C9 O3 O4 108.17(9)
C1 O4 O3 111.72(8)
C11 O5 C15 113.02(10)
O4 C1 C10 110.01(10)
O4 C1 C2 103.89(9)
C10 C1 C2 110.98(10)
O4 C1 C6 105.93(9)
C10 C1 C6 113.17(10)
C2 C1 C6 112.30(10)
C3 C2 C1 112.25(10)
C3 C2 C12 115.18(10)
C1 C2 C12 109.64(10)
C3 C2 H2A 106.4
C1 C2 H2A 106.4
C12 C2 H2A 106.4
C4 C3 C2 111.63(11)
C4 C3 H3A 109.3
C2 C3 H3A 109.3
C4 C3 H3B 109.3
C2 C3 H3B 109.3
H3A C3 H3B 108.0
C5 C4 C3 110.91(11)
C5 C4 H4A 109.5
C3 C4 H4A 109.5
C5 C4 H4B 109.5
C3 C4 H4B 109.5
H4A C4 H4B 108.0
C4 C5 C13 111.57(11)
C4 C5 C6 109.36(11)
C13 C5 C6 111.87(12)
C4 C5 H5A 108.0
C13 C5 H5A 108.0
C6 C5 H5A 108.0
C7 C6 C5 111.24(11)
C7 C6 C1 112.97(10)
C5 C6 C1 112.30(10)
C7 C6 H6A 106.6
C5 C6 H6A 106.6
C1 C6 H6A 106.6
C8 C7 C6 116.04(11)
C8 C7 H7A 108.3
C6 C7 H7A 108.3
C8 C7 H7B 108.3
C6 C7 H7B 108.3
H7A C7 H7B 107.4
C7 C8 C9 114.06(11)
C7 C8 H8A 108.7
C9 C8 H8A 108.7
C7 C8 H8B 108.7
C9 C8 H8B 108.7
H8A C8 H8B 107.6
O3 C9 O1 108.78(10)
O3 C9 C14 104.63(11)
O1 C9 C14 107.15(11)
O3 C9 C8 111.90(11)
O1 C9 C8 110.02(10)
C14 C9 C8 114.05(11)
O1 C10 O2 105.06(9)
O1 C10 C1 112.44(9)
O2 C10 C1 113.28(10)
O1 C10 H10A 108.6
O2 C10 H10A 108.6
C1 C10 H10A 108.6
O5 C11 O2 111.96(11)
O5 C11 C12 109.68(10)
O2 C11 C12 111.59(11)
O5 C11 H11A 107.8
O2 C11 H11A 107.8
C12 C11 H11A 107.8
C11 C12 C17 111.82(12)
C11 C12 C2 112.41(10)
C17 C12 C2 113.72(11)
C11 C12 H12A 106.1
C17 C12 H12A 106.1
C2 C12 H12A 106.1
C5 C13 H13A 109.5
C5 C13 H13B 109.5
H13A C13 H13B 109.5
C5 C13 H13C 109.5
H13A C13 H13C 109.5
H13B C13 H13C 109.5
C9 C14 H14A 109.5
C9 C14 H14B 109.5
H14A C14 H14B 109.5
C9 C14 H14C 109.5
H14A C14 H14C 109.5
H14B C14 H14C 109.5
O5 C15 C16 107.69(11)
O5 C15 H15A 110.2
C16 C15 H15A 110.2
O5 C15 H15B 110.2
C16 C15 H15B 110.2
H15A C15 H15B 108.5
C15 C16 H16A 109.5
C15 C16 H16B 109.5
H16A C16 H16B 109.5
C15 C16 H16C 109.5
H16A C16 H16C 109.5
H16B C16 H16C 109.5
C12 C17 H17A 109.5
C12 C17 H17B 109.5
H17A C17 H17B 109.5
C12 C17 H17C 109.5
H17A C17 H17C 109.5
H17B C17 H17C 109.5

loop_
_geom_bond_atom_site_label_1
_geom_bond_atom_site_label_2
_geom_bond_distance
O1 C10 1.4105(14)
O1 C9 1.4386(15)
O2 C11 1.4192(15)
O2 C10 1.4221(15)
O3 C9 1.4122(16)
O3 O4 1.4759(13)
O4 C1 1.4619(14)
O5 C11 1.4163(15)
O5 C15 1.4327(16)
C1 C10 1.5330(16)
C1 C2 1.5399(16)
C1 C6 1.5462(18)
C2 C3 1.5382(17)
C2 C12 1.5412(19)
C2 H2A 1.000
C3 C4 1.526(2)
C3 H3A 0.990
C3 H3B 0.990
C4 C5 1.5225(18)
C4 H4A 0.990
C4 H4B 0.990
C5 C13 1.532(2)
C5 C6 1.5427(18)
C5 H5A 1.000
C6 C7 1.5380(17)
C6 H6A 1.000
C7 C8 1.5315(19)
C7 H7A 0.990
C7 H7B 0.990
C8 C9 1.536(2)
C8 H8A 0.990
C8 H8B 0.990
C9 C14 1.5122(17)
C10 H10A 1.000
C11 C12 1.5224(18)
C11 H11A 1.000
C12 C17 1.5295(17)
C12 H12A 1.000
C13 H13A 0.980
C13 H13B 0.980
C13 H13C 0.980
C14 H14A 0.980
C14 H14B 0.980
C14 H14C 0.980
C15 C16 1.512(2)
C15 H15A 0.990
C15 H15B 0.990
C16 H16A 0.980
C16 H16B 0.980
C16 H16C 0.980
C17 H17A 0.980
C17 H17B 0.980
C17 H17C 0.980

loop_
_geom_hbond_atom_site_label_D
_geom_hbond_atom_site_label_H
_geom_hbond_atom_site_label_A
_geom_hbond_site_symmetry_A
_geom_hbond_distance_DH
_geom_hbond_distance_HA
_geom_hbond_distance_DA
_geom_hbond_angle_DHA
C5 H5A O4 4_655 1.00 2.45 3.3150(15) 144
C7 H7A O4 4_655 0.99 2.55 3.4704(16) 155

loop_
_geom_torsion_atom_site_label_1
_geom_torsion_atom_site_label_2
_geom_torsion_atom_site_label_3
_geom_torsion_atom_site_label_4
_geom_torsion
C9 O3 O4 C1 45.64(12)
O3 O4 C1 C10 15.48(13)
O3 O4 C1 C2 134.33(10)
O3 O4 C1 C6 -107.17(10)
O4 C1 C2 C3 162.62(10)
C10 C1 C2 C3 -79.19(13)
C6 C1 C2 C3 48.60(14)
O4 C1 C2 C12 -68.02(12)
C10 C1 C2 C12 50.16(12)
C6 C1 C2 C12 177.96(10)
C1 C2 C3 C4 -52.31(14)
C12 C2 C3 C4 -178.73(10)
C2 C3 C4 C5 58.53(14)
C3 C4 C5 C13 175.80(11)
C3 C4 C5 C6 -59.90(14)
C4 C5 C6 C7 -175.83(11)
C13 C5 C6 C7 -51.70(14)
C4 C5 C6 C1 56.44(13)
C13 C5 C6 C1 -179.43(10)
O4 C1 C6 C7 69.20(12)
C10 C1 C6 C7 -51.41(13)
C2 C1 C6 C7 -178.04(10)
O4 C1 C6 C5 -163.99(9)
C10 C1 C6 C5 75.39(12)
C2 C1 C6 C5 -51.23(13)
C5 C6 C7 C8 -164.04(11)
C1 C6 C7 C8 -36.68(15)
C6 C7 C8 C9 56.69(15)
O4 O3 C9 O1 -73.25(12)
O4 O3 C9 C14 172.50(10)
O4 O3 C9 C8 48.52(12)
C10 O1 C9 O3 31.99(14)
C10 O1 C9 C14 144.59(11)
C10 O1 C9 C8 -90.91(12)
C7 C8 C9 O3 -95.86(13)
C7 C8 C9 O1 25.20(14)
C7 C8 C9 C14 145.62(12)
C9 O1 C10 O2 -93.06(11)
C9 O1 C10 C1 30.57(14)
C11 O2 C10 O1 176.80(9)
C11 O2 C10 C1 53.70(13)
O4 C1 C10 O1 -55.59(13)
C2 C1 C10 O1 -170.00(10)
C6 C1 C10 O1 62.68(12)
O4 C1 C10 O2 63.33(12)
C2 C1 C10 O2 -51.08(12)
C6 C1 C10 O2 -178.40(9)
C15 O5 C11 O2 61.59(14)
C15 O5 C11 C12 -173.97(11)
C10 O2 C11 O5 69.63(13)
C10 O2 C11 C12 -53.74(14)
O5 C11 C12 C17 57.32(15)
O2 C11 C12 C17 -178.03(11)
O5 C11 C12 C2 -72.01(13)
O2 C11 C12 C2 52.64(14)
C3 C2 C12 C11 75.94(13)
C1 C2 C12 C11 -51.80(13)
C3 C2 C12 C17 -52.41(15)
C1 C2 C12 C17 179.85(10)
C11 O5 C15 C16 166.33(13)

loop_
_cod_related_entry_id
_cod_related_entry_database
_cod_related_entry_code
1 ChemSpider 2272064
